data_4338304
loop_
_publ_author_name
'Gao, Feng'
'Zhu, Fei-Fei'
'Wang, Xing-Yong'
'Xu, Yan'
'Wang, Xin-Ping'
'Zuo, Jing-Lin'

_publ_section_title
;
 Stabilizing radical cation and dication of a tetrathiafulvalene
 derivative by a weakly coordinating anion.
;
_journal_issue 10
_journal_name_full 'Inorganic chemistry'
_journal_page_first 5321
_journal_page_last 5327
_journal_paper_doi 10.1021/ic5006117
_journal_volume 53
_journal_year 2014
_chemical_formula_sum 'C10 H12 S8'
_chemical_formula_weight 388.68
_chemical_name_systematic
; 
 ? 
;
_space_group_IT_number 14
_symmetry_cell_setting monoclinic
_symmetry_space_group_name_Hall '-P 2yn'
_symmetry_space_group_name_H-M 'P 1 21/n 1'
_atom_sites_solution_hydrogens geom
_atom_sites_solution_primary direct
_atom_sites_solution_secondary difmap
_audit_creation_method SHELXL-97
_cell_angle_alpha 90.00
_cell_angle_beta 106.999(2)
_cell_angle_gamma 90.00
_cell_formula_units_Z 4
_cell_length_a 13.876(3)
_cell_length_b 7.7082(18)
_cell_length_c 15.541(4)
_cell_measurement_reflns_used 9815
_cell_measurement_temperature 123(2)
_cell_measurement_theta_max 27.50
_cell_measurement_theta_min 2.34
_cell_volume 1589.6(7)
_computing_cell_refinement 'Bruker SMART'
_computing_data_collection 'Bruker SMART'
_computing_data_reduction 'Bruker SAINT'
_computing_molecular_graphics 'Bruker SHELXTL'
_computing_publication_material 'Bruker SHELXTL'
_computing_structure_refinement 'Bruker SHELXTL'
_computing_structure_solution 'Bruker SHELXTL'
_diffrn_ambient_temperature 123(2)
_diffrn_measured_fraction_theta_full 0.993
_diffrn_measured_fraction_theta_max 0.993
_diffrn_measurement_device_type 'Bruker APEX DUO CCD'
_diffrn_measurement_method '\f and \w scans'
_diffrn_radiation_monochromator graphite
_diffrn_radiation_source 'fine-focus sealed tube'
_diffrn_radiation_type MoK\a
_diffrn_radiation_wavelength 0.71073
_diffrn_reflns_av_R_equivalents 0.0401
_diffrn_reflns_av_sigmaI/netI 0.0342
_diffrn_reflns_limit_h_max 16
_diffrn_reflns_limit_h_min -16
_diffrn_reflns_limit_k_max 7
_diffrn_reflns_limit_k_min -9
_diffrn_reflns_limit_l_max 18
_diffrn_reflns_limit_l_min -18
_diffrn_reflns_number 11204
_diffrn_reflns_theta_full 25.50
_diffrn_reflns_theta_max 25.50
_diffrn_reflns_theta_min 2.34
_exptl_absorpt_coefficient_mu 1.102
_exptl_absorpt_correction_T_max 0.8791
_exptl_absorpt_correction_T_min 0.8434
_exptl_absorpt_correction_type multi-scan
_exptl_absorpt_process_details 'SADABS; Bruker, 2000'
_exptl_crystal_colour orange
_exptl_crystal_density_diffrn 1.624
_exptl_crystal_density_method 'not measured'
_exptl_crystal_description block
_exptl_crystal_F_000 800
_exptl_crystal_size_max 0.16
_exptl_crystal_size_mid 0.14
_exptl_crystal_size_min 0.12
_refine_diff_density_max 0.565
_refine_diff_density_min -0.598
_refine_diff_density_rms 0.194
_refine_ls_extinction_method none
_refine_ls_goodness_of_fit_ref 1.052
_refine_ls_hydrogen_treatment mixed
_refine_ls_matrix_type full
_refine_ls_number_parameters 163
_refine_ls_number_reflns 2937
_refine_ls_number_restraints 0
_refine_ls_restrained_S_all 1.052
_refine_ls_R_factor_all 0.0314
_refine_ls_R_factor_gt 0.0262
_refine_ls_shift/su_max 0.001
_refine_ls_shift/su_mean 0.000
_refine_ls_structure_factor_coef Fsqd
_refine_ls_weighting_details 'calc w=1/[\s^2^(Fo^2^)+(0.0872P)^2^+0.7171P] where P=(Fo^2^+2Fc^2^)/3'
_refine_ls_weighting_scheme calc
_refine_ls_wR_factor_gt 0.0907
_refine_ls_wR_factor_ref 0.1157
_reflns_number_gt 2805
_reflns_number_total 2937
_reflns_threshold_expression >2sigma(I)
_cod_data_source_file ic5006117_si_002.cif
_cod_data_source_block 1
_cod_depositor_comments
;
The following automatic conversions were performed:

'_symmetry_cell_setting' value 'Monoclinic' changed to 'monoclinic'
according to
/usr/data/users/saulius/crontab/automatic-downloads/rss-feeds/ACS/lib/dictionaries/cif_core.dic
dictionary named 'cif_core.dic' version 2.4.2 from 2011-04-26.

Automatic conversion script
Id: cif_fix_values 2281 2013-09-26 08:29:07Z andrius 

 Adding full bibliography for 4338304--4338306.cif.
;
_cod_original_cell_volume 1589.6(6)
_cod_original_sg_symbol_H-M 'P2(1)/n  '
_cod_database_code 4338304

loop_
_symmetry_equiv_pos_as_xyz
'x, y, z'
'-x+1/2, y+1/2, -z+1/2'
'-x, -y, -z'
'x-1/2, -y-1/2, z-1/2'

loop_
_atom_site_label
_atom_site_type_symbol
_atom_site_fract_x
_atom_site_fract_y
_atom_site_fract_z
_atom_site_U_iso_or_equiv
_atom_site_adp_type
_atom_site_occupancy
_atom_site_symmetry_multiplicity
_atom_site_calc_flag
_atom_site_refinement_flags
S1 S 0.23890(4) 0.54395(8) 0.17457(4) 0.01854(18) Uani 1 1 d .
S2 S -0.15164(4) 0.30979(7) 0.35162(4) 0.01437(17) Uani 1 1 d .
S3 S 0.11882(4) 0.57134(7) 0.33195(4) 0.01660(18) Uani 1 1 d .
S4 S -0.03055(4) 0.67344(7) 0.43051(4) 0.01596(17) Uani 1 1 d .
S5 S 0.11453(5) 0.24058(8) 0.10011(4) 0.01984(18) Uani 1 1 d .
S6 S 0.27763(5) 0.63364(8) -0.00180(4) 0.02302(18) Uani 1 1 d .
S7 S 0.00857(4) 0.25343(7) 0.25791(4) 0.01650(18) Uani 1 1 d .
S8 S 0.13036(5) 0.29849(10) -0.08826(4) 0.0298(2) Uani 1 1 d .
C1 C 0.09728(16) 0.4097(3) 0.24846(14) 0.0150(4) Uani 1 1 d .
C2 C 0.00350(16) 0.5338(3) 0.35561(14) 0.0131(4) Uani 1 1 d .
C3 C 0.14372(16) 0.4011(3) 0.18431(15) 0.0159(5) Uani 1 1 d .
C4 C -0.04664(16) 0.3870(3) 0.32238(14) 0.0134(4) Uani 1 1 d .
C5 C 0.0072(2) 0.2015(4) -0.10820(18) 0.0295(6) Uani 1 1 d .
H5A H -0.0161 0.1579 -0.1701 0.044 Uiso 1 1 calc R
H5B H -0.0403 0.2888 -0.0992 0.044 Uiso 1 1 calc R
H5C H 0.0111 0.1052 -0.0661 0.044 Uiso 1 1 calc R
C6 C 0.2048(2) 0.8314(3) -0.01555(17) 0.0248(5) Uani 1 1 d .
H6A H 0.2324 0.9161 -0.0491 0.037 Uiso 1 1 calc R
H6B H 0.2080 0.8788 0.0437 0.037 Uiso 1 1 calc R
H6C H 0.1345 0.8065 -0.0488 0.037 Uiso 1 1 calc R
C7 C 0.15757(17) 0.3660(3) 0.02388(15) 0.0189(5) Uani 1 1 d .
C8 C 0.21574(17) 0.5044(3) 0.05797(15) 0.0191(5) Uani 1 1 d .
C9 C -0.22983(19) 0.2332(4) 0.24401(17) 0.0249(6) Uani 1 1 d .
H9A H -0.2928 0.1861 0.2509 0.037 Uiso 1 1 calc R
H9B H -0.1941 0.1421 0.2216 0.037 Uiso 1 1 calc R
H9C H -0.2451 0.3297 0.2011 0.037 Uiso 1 1 calc R
C10 C -0.0145(2) 0.8821(3) 0.38277(18) 0.0267(6) Uani 1 1 d .
H10A H -0.0316 0.9748 0.4189 0.040 Uiso 1 1 calc R
H10B H -0.0588 0.8891 0.3209 0.040 Uiso 1 1 calc R
H10C H 0.0558 0.8952 0.3827 0.040 Uiso 1 1 calc R

loop_
_atom_site_aniso_label
_atom_site_aniso_U_11
_atom_site_aniso_U_22
_atom_site_aniso_U_33
_atom_site_aniso_U_23
_atom_site_aniso_U_13
_atom_site_aniso_U_12
S1 0.0145(3) 0.0207(3) 0.0223(3) 0.0013(2) 0.0082(2) -0.0043(2)
S2 0.0124(3) 0.0151(3) 0.0168(3) -0.00064(19) 0.0062(2) -0.0027(2)
S3 0.0136(3) 0.0166(3) 0.0206(3) -0.0017(2) 0.0065(2) -0.0040(2)
S4 0.0190(3) 0.0131(3) 0.0163(3) -0.0015(2) 0.0061(2) 0.0005(2)
S5 0.0223(3) 0.0177(3) 0.0238(3) -0.0030(2) 0.0133(3) -0.0043(2)
S6 0.0201(3) 0.0235(4) 0.0308(4) 0.0099(2) 0.0157(3) 0.0032(2)
S7 0.0181(3) 0.0114(3) 0.0241(3) -0.0024(2) 0.0126(2) -0.0021(2)
S8 0.0276(4) 0.0424(4) 0.0241(4) -0.0066(3) 0.0149(3) -0.0043(3)
C1 0.0132(10) 0.0115(10) 0.0201(11) 0.0014(8) 0.0046(8) -0.0006(8)
C2 0.0119(10) 0.0135(11) 0.0145(10) 0.0016(8) 0.0049(8) 0.0021(8)
C3 0.0124(10) 0.0150(11) 0.0212(11) 0.0007(9) 0.0064(8) -0.0003(8)
C4 0.0120(10) 0.0131(11) 0.0163(10) 0.0021(8) 0.0060(8) 0.0011(8)
C5 0.0258(14) 0.0367(15) 0.0238(13) -0.0001(11) 0.0040(10) -0.0029(12)
C6 0.0252(13) 0.0189(12) 0.0292(13) 0.0011(10) 0.0062(10) -0.0004(10)
C7 0.0155(11) 0.0226(12) 0.0221(11) 0.0020(9) 0.0110(9) 0.0028(9)
C8 0.0170(11) 0.0216(12) 0.0224(11) 0.0052(10) 0.0116(9) 0.0034(9)
C9 0.0176(12) 0.0364(15) 0.0213(12) -0.0059(10) 0.0066(10) -0.0115(10)
C10 0.0308(14) 0.0125(12) 0.0396(15) -0.0007(10) 0.0147(11) -0.0025(10)

loop_
_atom_type_symbol
_atom_type_description
_atom_type_scat_dispersion_real
_atom_type_scat_dispersion_imag
_atom_type_scat_source
C C 0.0033 0.0016 'International Tables Vol C Tables 4.2.6.8 and 6.1.1.4'
H H 0.0000 0.0000 'International Tables Vol C Tables 4.2.6.8 and 6.1.1.4'
S S 0.1246 0.1234 'International Tables Vol C Tables 4.2.6.8 and 6.1.1.4'

loop_
_geom_angle_atom_site_label_1
_geom_angle_atom_site_label_2
_geom_angle_atom_site_label_3
_geom_angle
C3 S1 C8 93.67(11)
C4 S2 C9 101.01(11)
C1 S3 C2 93.93(10)
C2 S4 C10 100.62(11)
C3 S5 C7 93.70(11)
C8 S6 C6 101.48(12)
C1 S7 C4 94.51(11)
C7 S8 C5 102.21(12)
C3 C1 S7 122.00(18)
C3 C1 S3 124.70(18)
S7 C1 S3 113.29(12)
C4 C2 S4 124.16(17)
C4 C2 S3 117.04(16)
S4 C2 S3 118.35(12)
C1 C3 S1 124.79(18)
C1 C3 S5 122.17(18)
S1 C3 S5 113.04(12)
C2 C4 S2 124.08(17)
C2 C4 S7 116.53(16)
S2 C4 S7 118.82(13)
S8 C5 H5A 109.5
S8 C5 H5B 109.5
H5A C5 H5B 109.5
S8 C5 H5C 109.5
H5A C5 H5C 109.5
H5B C5 H5C 109.5
S6 C6 H6A 109.5
S6 C6 H6B 109.5
H6A C6 H6B 109.5
S6 C6 H6C 109.5
H6A C6 H6C 109.5
H6B C6 H6C 109.5
C8 C7 S8 123.77(18)
C8 C7 S5 116.81(18)
S8 C7 S5 119.28(14)
C7 C8 S6 124.90(18)
C7 C8 S1 116.51(18)
S6 C8 S1 118.34(14)
S2 C9 H9A 109.5
S2 C9 H9B 109.5
H9A C9 H9B 109.5
S2 C9 H9C 109.5
H9A C9 H9C 109.5
H9B C9 H9C 109.5
S4 C10 H10A 109.5
S4 C10 H10B 109.5
H10A C10 H10B 109.5
S4 C10 H10C 109.5
H10A C10 H10C 109.5
H10B C10 H10C 109.5

loop_
_geom_bond_atom_site_label_1
_geom_bond_atom_site_label_2
_geom_bond_distance
S1 C3 1.759(2)
S1 C8 1.772(2)
S2 C4 1.752(2)
S2 C9 1.806(3)
S3 C1 1.760(2)
S3 C2 1.767(2)
S4 C2 1.749(2)
S4 C10 1.812(3)
S5 C3 1.760(2)
S5 C7 1.763(2)
S6 C8 1.749(2)
S6 C6 1.807(3)
S7 C1 1.759(2)
S7 C4 1.761(2)
S8 C7 1.751(2)
S8 C5 1.807(3)
C1 C3 1.338(3)
C2 C4 1.349(3)
C5 H5A 0.9800
C5 H5B 0.9800
C5 H5C 0.9800
C6 H6A 0.9800
C6 H6B 0.9800
C6 H6C 0.9800
C7 C8 1.349(4)
C9 H9A 0.9800
C9 H9B 0.9800
C9 H9C 0.9800
C10 H10A 0.9800
C10 H10B 0.9800
C10 H10C 0.9800
